data_7714871
loop_
_publ_author_name
'Xu, Wen-Huang'
'Huang, Yu-Bo'
'Zheng, Wen-Wei'
'Su, Sheng-Qun'
'Kanegawa, Shinji'
'Wu, Shu-Qi'
'Sato, Osamu'

_publ_section_title
;
 Photo-induced valence tautomerism and polarization switching in
 mononuclear cobalt complexes with an enantiopure chiral ligand.
;
_journal_issue 6
_journal_name_full 'Dalton transactions (Cambridge, England : 2003)'
_journal_page_first 2512
_journal_page_last 2516
_journal_paper_doi 10.1039/d3dt03915c
_journal_volume 53
_journal_year 2024
_chemical_absolute_configuration rm
_chemical_formula_sum 'C31 H47 As Co F6 N4 O2.5'
_chemical_formula_weight 763.57
_chemical_name_systematic Co(SS-cth)(phendiox)AsF6_78K
_chemical_properties_physical Air-sensitive
_space_group_crystal_system monoclinic
_space_group_IT_number 4
_space_group_name_Hall 'P 2yb'
_space_group_name_H-M_alt 'P 1 21 1'
_atom_sites_solution_hydrogens geom
_audit_creation_method SHELXL-2014/6
_audit_update_record
;
2023-12-28 deposited with the CCDC.	2024-01-02 downloaded from the CCDC.
;
_cell_angle_alpha 90
_cell_angle_beta 93.7791(9)
_cell_angle_gamma 90
_cell_formula_units_Z 4
_cell_length_a 9.51352(10)
_cell_length_b 11.92241(11)
_cell_length_c 30.3350(3)
_cell_measurement_reflns_used 23738
_cell_measurement_temperature 78
_cell_measurement_theta_max 16.3540
_cell_measurement_theta_min 1.5420
_cell_volume 3433.24(6)
_computing_cell_refinement 'CrysAlisPro 1.171.39.46 (Rigaku OD, 2018)'
_computing_data_collection 'CrysAlisPro 1.171.39.46 (Rigaku OD, 2018)'
_computing_data_reduction 'CrysAlisPro 1.171.39.46 (Rigaku OD, 2018)'
_computing_molecular_graphics 'Olex2 1.5 (Dolomanov et al., 2009)'
_computing_publication_material 'Olex2 1.5 (Dolomanov et al., 2009)'
_computing_structure_refinement 'SHELXL-2014/6 (Sheldrick, 2014)'
_computing_structure_solution 'olex2.solve 1.5 (Bourhis et al., 2015)'
_diffrn_ambient_temperature 78
_diffrn_measured_fraction_theta_full 0.998
_diffrn_measured_fraction_theta_max 0.881
_diffrn_measurement_device_type 'esperanto-CrysAlisPro-abstract goniometer imported esperanto images'
_diffrn_measurement_method '\w scans'
_diffrn_radiation_type synchrotron
_diffrn_radiation_wavelength 0.4171
_diffrn_reflns_av_R_equivalents 0.0895
_diffrn_reflns_av_unetI/netI 0.0834
_diffrn_reflns_Laue_measured_fraction_full 0.998
_diffrn_reflns_Laue_measured_fraction_max 0.881
_diffrn_reflns_limit_h_max 16
_diffrn_reflns_limit_h_min -16
_diffrn_reflns_limit_k_max 20
_diffrn_reflns_limit_k_min -19
_diffrn_reflns_limit_l_max 50
_diffrn_reflns_limit_l_min -52
_diffrn_reflns_number 171318
_diffrn_reflns_point_group_measured_fraction_full 0.999
_diffrn_reflns_point_group_measured_fraction_max 0.853
_diffrn_reflns_theta_full 14.493
_diffrn_reflns_theta_max 21.536
_diffrn_reflns_theta_min 1.529
_exptl_absorpt_coefficient_mu 0.364
_exptl_absorpt_correction_T_max 1.00000
_exptl_absorpt_correction_T_min 0.24022
_exptl_absorpt_correction_type multi-scan
_exptl_absorpt_process_details
;
CrysAlisPro 1.171.39.46 (Rigaku Oxford Diffraction, 2018)
Empirical absorption correction using spherical harmonics,
 implemented in SCALE3 ABSPACK scaling algorithm.
;
_exptl_crystal_colour dark
_exptl_crystal_density_diffrn 1.477
_exptl_crystal_description thin
_exptl_crystal_F_000 1580
_exptl_crystal_preparation 'Magnetic properties'
_exptl_crystal_size_max 0.1
_exptl_crystal_size_mid 0.07
_exptl_crystal_size_min 0.001
_refine_diff_density_max 1.433
_refine_diff_density_min -0.871
_refine_diff_density_rms 0.098
_refine_ls_abs_structure_details
;
 Flack x determined using 9125 quotients [(I+)-(I-)]/[(I+)+(I-)]
 (Parsons, Flack and Wagner, Acta Cryst. B69 (2013) 249-259).
;
_refine_ls_abs_structure_Flack 0.045(10)
_refine_ls_extinction_method none
_refine_ls_goodness_of_fit_ref 1.056
_refine_ls_hydrogen_treatment constr
_refine_ls_matrix_type full
_refine_ls_number_parameters 832
_refine_ls_number_reflns 33421
_refine_ls_number_restraints 19
_refine_ls_restrained_S_all 1.056
_refine_ls_R_factor_all 0.1208
_refine_ls_R_factor_gt 0.0886
_refine_ls_shift/su_max 0.001
_refine_ls_shift/su_mean 0.000
_refine_ls_structure_factor_coef Fsqd
_refine_ls_weighting_details 'w=1/[\s^2^(Fo^2^)+(0.0449P)^2^+6.2888P] where P=(Fo^2^+2Fc^2^)/3'
_refine_ls_weighting_scheme calc
_refine_ls_wR_factor_gt 0.1780
_refine_ls_wR_factor_ref 0.1916
_reflns_Friedel_coverage 0.870
_reflns_Friedel_fraction_full 0.999
_reflns_Friedel_fraction_max 0.822
_reflns_number_gt 25062
_reflns_number_total 33421
_reflns_threshold_expression 'I > 2\s(I)'
_cod_data_source_file d3dt03915c2.cif
_cod_data_source_block CoSScthPhendiox_78K
_cod_depositor_comments
;
Adding full bibliography for 7714870--7714871.cif.

2024-09-24
Z value and formula fixed to values more according to usual
chemical conventions.                 miguel
;
_cod_original_formula_sum 'C62 H94 As2 Co2 F12 N8 O5'
_cod_original_formula_weight 1527.15
_cod_original_formula_units_Z 2
_cod_original_sg_symbol_H-M 'P 21'
_cod_database_code 7714871
_shelx_space_group_comment
;
The symmetry employed for this shelxl refinement is uniquely defined
by the following loop, which should always be used as a source of
symmetry information in preference to the above space-group names.
They are only intended as comments.
;
_shelxl_version_number 2014/6

loop_
_space_group_symop_operation_xyz
'x, y, z'
'-x, y+1/2, -z'

loop_
_atom_site_label
_atom_site_type_symbol
_atom_site_fract_x
_atom_site_fract_y
_atom_site_fract_z
_atom_site_U_iso_or_equiv
_atom_site_adp_type
_atom_site_occupancy
_atom_site_site_symmetry_order
_atom_site_calc_flag
_atom_site_refinement_flags_posn
_atom_site_refinement_flags_adp
_atom_site_refinement_flags_occupancy
_atom_site_disorder_assembly
_atom_site_disorder_group
Co1 Co 0.17403(7) 0.37061(5) 0.61913(2) 0.02258(11) Uani 1 1 d . . . . .
As As 0.19754(9) 0.81344(7) 0.04258(2) 0.0521(2) Uani 1 1 d . . . . .
Co3 Co 0.35226(7) 0.78385(7) 0.87719(2) 0.03039(16) Uani 1 1 d . . . . .
As4 As 0.29961(10) 0.39225(6) 0.44725(2) 0.0572(2) Uani 1 1 d . . . . .
F5 F 0.2932(6) 0.2587(4) 0.46949(14) 0.0604(12) Uani 1 1 d . . . . .
N6 N 0.3602(4) 0.4268(4) 0.59364(13) 0.0283(8) Uani 1 1 d . . . . .
H6 H 0.3389 0.4440 0.5623 0.034 Uiso 1 1 calc R U . . .
F2 F 0.4551(5) 0.3624(6) 0.42514(17) 0.0782(17) Uani 1 1 d . . . . .
O9 O 0.4409(5) 0.6789(4) 0.84038(13) 0.0374(9) Uani 1 1 d . . . . .
N10 N 0.5534(5) 0.8138(5) 0.90272(14) 0.0360(10) Uani 1 1 d . . . . .
H10 H 0.6137 0.7800 0.8813 0.043 Uiso 1 1 calc R U . . .
N11 N 0.3459(6) 0.6550(5) 0.92069(15) 0.0379(10) Uani 1 1 d . . . . .
H11 H 0.2984 0.6812 0.9465 0.045 Uiso 1 1 calc R U . . .
N12 N 0.2488(5) 0.2074(4) 0.60504(14) 0.0337(9) Uani 1 1 d . . . . .
H12 H 0.2870 0.1788 0.6337 0.040 Uiso 1 1 calc R U . . .
F14 F 0.2126(6) 0.3434(5) 0.39956(17) 0.0767(16) Uani 1 1 d . . . . .
O15 O 0.2828(4) 0.3536(4) 0.67814(15) 0.0437(11) Uani 1 1 d . . . . .
F F 0.3442(6) 0.8670(7) 0.01676(19) 0.091(2) Uani 1 1 d . . . . .
F6 F 0.1933(8) 0.9373(6) 0.0711(2) 0.095(2) Uani 1 1 d . . . . .
N2 N 0.1038(5) 0.5386(4) 0.62435(14) 0.0292(8) Uani 1 1 d . . . . .
H2 H 0.0329 0.5358 0.6463 0.035 Uiso 1 1 calc R U . . .
F3 F 0.3864(15) 0.4351(7) 0.49548(17) 0.170(5) Uani 1 1 d . . . . .
C31 C 0.5848(6) 0.7377(6) 0.73127(17) 0.0399(13) Uani 1 1 d . . . . .
F4 F 0.3073(7) 0.7587(6) 0.08406(16) 0.088(2) Uani 1 1 d . . . . .
C3 C 0.5570(6) 0.6786(6) 0.77092(17) 0.0375(12) Uani 1 1 d . . . . .
O5 O 0.0103(5) 0.3303(4) 0.6542(2) 0.0555(15) Uani 1 1 d . . . . .
C30 C 0.5140(7) 0.9982(6) 0.93813(19) 0.0408(13) Uani 1 1 d . . . . .
H30A H 0.5063 0.9610 0.9663 0.049 Uiso 1 1 calc R U . . .
H30B H 0.5573 1.0707 0.9442 0.049 Uiso 1 1 calc R U . . .
F7 F 0.3029(10) 0.5263(5) 0.4262(2) 0.110(3) Uani 1 1 d . . . . .
C32 C 0.4477(7) 0.9023(7) 0.75651(16) 0.0445(15) Uani 1 1 d . . . . .
F9 F 0.0935(6) 0.8698(6) -0.00163(19) 0.0858(18) Uani 1 1 d . . . . .
C29 C 0.5263(6) 0.8470(6) 0.72357(17) 0.0421(15) Uani 1 1 d . . . . .
C11 C 0.2876(9) 1.1064(6) 0.9458(2) 0.0517(17) Uani 1 1 d . . . . .
H11A H 0.2687 1.0740 0.9738 0.078 Uiso 1 1 calc R U . . .
H11B H 0.2005 1.1278 0.9303 0.078 Uiso 1 1 calc R U . . .
H11C H 0.3462 1.1715 0.9506 0.078 Uiso 1 1 calc R U . . .
C12 C -0.0456(6) 0.2550(4) 0.55522(16) 0.0317(10) Uani 1 1 d . . . . .
H12A H -0.0932 0.2388 0.5822 0.038 Uiso 1 1 calc R U . . .
F13 F 0.2162(10) 0.6954(6) 0.01253(19) 0.107(3) Uani 1 1 d . . . . .
C14 C 0.1516(7) 0.1146(4) 0.58674(19) 0.0373(12) Uani 1 1 d . . . . .
C24 C 0.1960(7) 0.3265(5) 0.7094(2) 0.0423(14) Uani 1 1 d . . . . .
N17 N 0.2782(5) 0.9102(4) 0.91437(14) 0.0343(10) Uani 1 1 d . . . . .
H17 H 0.2692 0.8815 0.9443 0.041 Uiso 1 1 calc R U . . .
C34 C 0.4850(11) 1.0126(10) 0.6761(2) 0.077(3) Uani 1 1 d . U . . .
H34 H 0.4942 1.0482 0.6492 0.092 Uiso 1 1 calc R U . . .
C5 C 0.4951(7) 0.6310(6) 0.9349(2) 0.0444(14) Uani 1 1 d . . . . .
H5A H 0.5386 0.5885 0.9121 0.053 Uiso 1 1 calc R U . . .
H5B H 0.4999 0.5867 0.9617 0.053 Uiso 1 1 calc R U . . .
C27 C 0.5719(7) 0.7396(6) 0.94282(18) 0.0417(14) Uani 1 1 d . . . . .
H27A H 0.6713 0.7248 0.9495 0.050 Uiso 1 1 calc R U . . .
H27B H 0.5358 0.7775 0.9680 0.050 Uiso 1 1 calc R U . . .
C18 C 0.2467(9) 0.3115(5) 0.7554(2) 0.0530(19) Uani 1 1 d . . . . .
C40 C 0.0562(7) 0.1591(4) 0.54738(17) 0.0342(11) Uani 1 1 d . . . . .
H40A H 0.1169 0.1832 0.5247 0.041 Uiso 1 1 calc R U . . .
H40B H 0.0011 0.0965 0.5353 0.041 Uiso 1 1 calc R U . . .
C20 C 0.6735(7) 0.6822(7) 0.7016(2) 0.0499(18) Uani 1 1 d . . . . .
H20 H 0.6948 0.7184 0.6757 0.060 Uiso 1 1 calc R U . . .
C19 C 0.2032(7) 0.6330(5) 0.64010(18) 0.0358(11) Uani 1 1 d . . . . .
C13 C 0.3649(7) 1.0185(5) 0.91779(17) 0.0393(13) Uani 1 1 d . . . . .
H13 H 0.3716 1.0489 0.8880 0.047 Uiso 1 1 calc R U . . .
C38 C 0.4307(6) 0.5296(5) 0.61490(17) 0.0359(11) Uani 1 1 d . . . . .
H38 H 0.4544 0.5127 0.6461 0.043 Uiso 1 1 calc R U . . .
C26 C 0.4553(6) 0.3275(6) 0.59607(18) 0.0374(11) Uani 1 1 d . . . . .
H26A H 0.4908 0.3154 0.6264 0.045 Uiso 1 1 calc R U . . .
H26B H 0.5350 0.3407 0.5784 0.045 Uiso 1 1 calc R U . . .
C17 C 0.3751(6) 0.2250(5) 0.57914(17) 0.0360(11) Uani 1 1 d . . . . .
H17A H 0.3458 0.2350 0.5482 0.043 Uiso 1 1 calc R U . . .
H17B H 0.4357 0.1596 0.5819 0.043 Uiso 1 1 calc R U . . .
C23 C 0.2086(14) 0.2620(6) 0.8317(3) 0.083(4) Uani 1 1 d . . . . .
H23 H 0.1487 0.2396 0.8530 0.099 Uiso 1 1 calc R U . . .
C1A C 0.1520(10) 0.2758(6) 0.7871(3) 0.063(2) Uani 1 1 d . . . . .
C1B C 0.6135(6) 0.5707(6) 0.7793(2) 0.0411(13) Uani 1 1 d . . . . .
H1BA H 0.5939 0.5335 0.8051 0.049 Uiso 1 1 calc R U . . .
C15 C -0.1584(8) 0.2617(6) 0.5160(2) 0.0506(16) Uani 1 1 d . . . . .
H15A H -0.1141 0.2817 0.4896 0.076 Uiso 1 1 calc R U . . .
H15B H -0.2274 0.3173 0.5222 0.076 Uiso 1 1 calc R U . . .
H15C H -0.2036 0.1901 0.5120 0.076 Uiso 1 1 calc R U . . .
F1D F 0.1417(10) 0.4187(7) 0.4700(3) 0.151(5) Uani 1 1 d . . . . .
C21 C 0.3494(15) 0.2809(8) 0.8441(3) 0.086(4) Uani 1 1 d . . . . .
H21 H 0.3842 0.2680 0.8731 0.103 Uiso 1 1 calc R U . . .
C1E C 0.2733(9) 0.5487(6) 0.9038(2) 0.0505(17) Uani 1 1 d . . . . .
H1E H 0.3227 0.5210 0.8786 0.061 Uiso 1 1 calc R U . . .
C1F C 0.0884(8) 0.6382(8) 0.8470(2) 0.059(2) Uani 1 1 d . . . . .
C43 C 0.3353(7) 0.6315(5) 0.6125(2) 0.0404(13) Uani 1 1 d . . . . .
H43A H 0.3032 0.6422 0.5817 0.048 Uiso 1 1 calc R U . . .
H43B H 0.3924 0.6962 0.6212 0.048 Uiso 1 1 calc R U . . .
C42 C 0.1298(9) 0.7493(5) 0.6346(2) 0.0520(17) Uani 1 1 d . . . . .
H42A H 0.1955 0.8074 0.6435 0.078 Uiso 1 1 calc R U . . .
H42B H 0.0507 0.7521 0.6526 0.078 Uiso 1 1 calc R U . . .
H42C H 0.0979 0.7600 0.6042 0.078 Uiso 1 1 calc R U . . .
C33 C 0.3880(10) 0.3339(8) 0.7691(2) 0.067(2) Uani 1 1 d . . . . .
H33 H 0.4496 0.3590 0.7487 0.080 Uiso 1 1 calc R U . . .
C1I C 0.6980(7) 0.5188(7) 0.7496(2) 0.0529(18) Uani 1 1 d . . . . .
H1I H 0.7341 0.4475 0.7554 0.063 Uiso 1 1 calc R U . . .
C10 C 0.2794(13) 0.4562(8) 0.9400(2) 0.075(3) Uani 1 1 d . . . . .
H10A H 0.3754 0.4332 0.9463 0.112 Uiso 1 1 calc R U . . .
H10B H 0.2242 0.3929 0.9298 0.112 Uiso 1 1 calc R U . . .
H10C H 0.2425 0.4854 0.9664 0.112 Uiso 1 1 calc R U . . .
C28 C 0.3928(10) 1.0112(8) 0.7489(2) 0.063(2) Uani 1 1 d . U . . .
H28 H 0.3447 1.0468 0.7706 0.076 Uiso 1 1 calc R U . . .
C41 C -0.0756(9) 0.6471(12) 0.8368(3) 0.088(4) Uani 1 1 d . . . . .
H41A H -0.0958 0.7050 0.8153 0.131 Uiso 1 1 calc R U . . .
H41B H -0.1199 0.6649 0.8635 0.131 Uiso 1 1 calc R U . . .
H41C H -0.1112 0.5768 0.8254 0.131 Uiso 1 1 calc R U . . .
C39 C 0.0607(7) 0.8263(8) 0.8833(2) 0.059(2) Uani 1 1 d . . . . .
H39A H -0.0298 0.8410 0.8678 0.070 Uiso 1 1 calc R U . . .
H39B H 0.0442 0.7862 0.9103 0.070 Uiso 1 1 calc R U . . .
F1 F 0.0531(8) 0.7681(9) 0.0666(2) 0.117(3) Uani 1 1 d . . . . .
C7 C 0.2423(7) 0.6146(5) 0.68966(18) 0.0373(12) Uani 1 1 d . . . . .
H7A H 0.2891 0.5436 0.6938 0.056 Uiso 1 1 calc R U . . .
H7B H 0.1583 0.6150 0.7055 0.056 Uiso 1 1 calc R U . . .
H7C H 0.3039 0.6736 0.7005 0.056 Uiso 1 1 calc R U . . .
C6 C 0.1510(9) 0.5880(9) 0.8058(2) 0.065(2) Uani 1 1 d . . . . .
H6A H 0.1082 0.5166 0.7991 0.097 Uiso 1 1 calc R U . . .
H6B H 0.2508 0.5785 0.8114 0.097 Uiso 1 1 calc R U . . .
H6C H 0.1330 0.6378 0.7812 0.097 Uiso 1 1 calc R U . . .
N N 0.1502(6) 0.7557(6) 0.85480(17) 0.0499(15) Uani 1 1 d . . . . .
H H 0.1412 0.7917 0.8257 0.060 Uiso 1 1 calc R U . . .
C2 C 0.1185(9) 0.5661(8) 0.8886(3) 0.063(2) Uani 1 1 d . . . . .
H2A H 0.0717 0.6004 0.9127 0.075 Uiso 1 1 calc R U . . .
H2B H 0.0760 0.4930 0.8833 0.075 Uiso 1 1 calc R U . . .
C4 C 0.6149(6) 0.9289(6) 0.91127(19) 0.0414(13) Uani 1 1 d . . . . .
C16 C 0.5688(8) 0.5572(8) 0.5930(2) 0.060(2) Uani 1 1 d . . . . .
H16A H 0.5478 0.5748 0.5624 0.090 Uiso 1 1 calc R U . . .
H16B H 0.6307 0.4936 0.5954 0.090 Uiso 1 1 calc R U . . .
H16C H 0.6137 0.6204 0.6076 0.090 Uiso 1 1 calc R U . . .
C1P C 0.7284(8) 0.5760(7) 0.7105(2) 0.0547(19) Uani 1 1 d . . . . .
H1P H 0.7855 0.5422 0.6905 0.066 Uiso 1 1 calc R U . . .
C25 C 0.4715(6) 0.7334(6) 0.80290(17) 0.0361(12) Uani 1 1 d . . . . .
O2 O 0.3552(5) 0.8895(4) 0.83011(12) 0.0429(10) Uani 1 1 d . . . . .
C35 C 0.0532(7) 0.3108(5) 0.6967(3) 0.0436(15) Uani 1 1 d . . . . .
C37 C 0.5431(8) 0.9106(8) 0.68360(17) 0.056(2) Uani 1 1 d . U . . .
H37 H 0.5964 0.8796 0.6621 0.067 Uiso 1 1 calc R U . . .
C36 C 0.4258(6) 0.8406(6) 0.79672(17) 0.0390(13) Uani 1 1 d . . . . .
C45 C 0.1336(7) 0.9340(7) 0.8942(2) 0.0505(17) Uani 1 1 d . . . . .
H45A H 0.0807 0.9765 0.9148 0.061 Uiso 1 1 calc R U . . .
H45B H 0.1398 0.9783 0.8676 0.061 Uiso 1 1 calc R U . . .
O7 O 0.0844(10) 0.9314(8) 0.7849(3) 0.100(3) Uani 1 1 d . . . . .
C9 C 0.2354(10) 0.0129(6) 0.5704(3) 0.0561(19) Uani 1 1 d . . . . .
H9A H 0.2761 0.0320 0.5433 0.084 Uiso 1 1 calc R U . . .
H9B H 0.1730 -0.0499 0.5655 0.084 Uiso 1 1 calc R U . . .
H9C H 0.3088 -0.0066 0.5923 0.084 Uiso 1 1 calc R U . . .
C22 C -0.0614(7) 0.4616(5) 0.5664(2) 0.0421(14) Uani 1 1 d . . . . .
H22A H -0.1296 0.4437 0.5878 0.051 Uiso 1 1 calc R U . . .
H22B H -0.1123 0.4765 0.5383 0.051 Uiso 1 1 calc R U . . .
C1 C 0.0215(7) 0.5652(5) 0.5815(2) 0.0402(13) Uani 1 1 d . . . . .
H1A H 0.0852 0.5867 0.5593 0.048 Uiso 1 1 calc R U . . .
H1B H -0.0424 0.6272 0.5857 0.048 Uiso 1 1 calc R U . . .
C8 C 0.0634(9) 0.0743(5) 0.6253(2) 0.0477(16) Uani 1 1 d . . . . .
H8A H 0.1256 0.0468 0.6490 0.071 Uiso 1 1 calc R U . . .
H8B H 0.0009 0.0154 0.6149 0.071 Uiso 1 1 calc R U . . .
H8C H 0.0095 0.1360 0.6355 0.071 Uiso 1 1 calc R U . . .
N18 N 0.0347(5) 0.3647(4) 0.56184(14) 0.0298(8) Uani 1 1 d . . . . .
H18 H 0.0893 0.3775 0.5360 0.036 Uiso 1 1 calc R U . . .
C47 C 0.4104(11) 1.0655(9) 0.7090(2) 0.076(3) Uani 1 1 d . U . . .
H47 H 0.3729 1.1368 0.7041 0.091 Uiso 1 1 calc R U . . .
C46 C 0.4366(13) 0.3189(10) 0.8131(3) 0.082(3) Uani 1 1 d . . . . .
H46 H 0.5301 0.3350 0.8216 0.098 Uiso 1 1 calc R U . . .
C48 C 0.0430(14) 0.9498(10) 0.7380(3) 0.082(3) Uani 1 1 d . . . . .
C49 C -0.0894(14) 0.9150(17) 0.7269(5) 0.119(5) Uani 1 1 d . . . . .
C44 C -0.0443(8) 0.2726(5) 0.7279(4) 0.066(3) Uani 1 1 d . . . . .
C55 C 0.7606(7) 0.9194(8) 0.9386(2) 0.058(2) Uani 1 1 d . . . . .
H55A H 0.8061 0.9912 0.9397 0.086 Uiso 1 1 calc R U . . .
H55B H 0.8190 0.8660 0.9248 0.086 Uiso 1 1 calc R U . . .
H55C H 0.7455 0.8950 0.9681 0.086 Uiso 1 1 calc R U . . .
C50 C 0.0039(11) 0.2552(6) 0.7729(4) 0.071(3) Uani 1 1 d . . . . .
C56 C 0.6417(9) 0.9849(6) 0.8669(2) 0.0505(16) Uani 1 1 d . . . . .
H56A H 0.5534 0.9973 0.8504 0.076 Uiso 1 1 calc R U . . .
H56B H 0.6998 0.9369 0.8503 0.076 Uiso 1 1 calc R U . . .
H56C H 0.6885 1.0554 0.8722 0.076 Uiso 1 1 calc R U . . .
C51 C -0.1858(9) 0.2475(7) 0.7143(5) 0.093(4) Uani 1 1 d . . . . .
H51 H -0.2175 0.2564 0.6848 0.112 Uiso 1 1 calc R U . . .
C53 C -0.0970(13) 0.2172(10) 0.8021(5) 0.113(6) Uani 1 1 d . . . . .
H53 H -0.0704 0.2072 0.8319 0.136 Uiso 1 1 calc R U . . .
C52 C -0.2783(13) 0.2093(12) 0.7451(8) 0.147(9) Uani 1 1 d . . . . .
H52 H -0.3717 0.1941 0.7361 0.176 Uiso 1 1 calc R U . . .
C54 C -0.2342(16) 0.1949(14) 0.7867(9) 0.172(11) Uani 1 1 d . . . . .
H54 H -0.2975 0.1688 0.8064 0.206 Uiso 1 1 calc R U . . .

loop_
_atom_site_aniso_label
_atom_site_aniso_U_11
_atom_site_aniso_U_22
_atom_site_aniso_U_33
_atom_site_aniso_U_23
_atom_site_aniso_U_13
_atom_site_aniso_U_12
Co1 0.0252(3) 0.0199(2) 0.0229(3) -0.0016(2) 0.0043(2) -0.0035(2)
As 0.0619(4) 0.0645(5) 0.0328(3) 0.0078(3) 0.0238(3) 0.0213(4)
Co3 0.0276(3) 0.0467(4) 0.0172(2) -0.0045(3) 0.0037(2) 0.0047(3)
As4 0.0976(6) 0.0515(4) 0.0258(3) 0.0093(3) 0.0285(3) 0.0202(4)
F5 0.090(3) 0.050(2) 0.043(2) 0.0154(18) 0.020(2) 0.027(2)
N6 0.0297(19) 0.036(2) 0.0199(16) 0.0045(14) 0.0042(14) -0.0068(16)
F2 0.060(3) 0.118(5) 0.058(3) 0.030(3) 0.011(2) 0.009(3)
O9 0.040(2) 0.049(2) 0.0243(16) -0.0085(16) 0.0086(15) 0.0000(17)
N10 0.030(2) 0.053(3) 0.0259(18) -0.0108(19) 0.0085(15) 0.0036(19)
N11 0.047(3) 0.045(3) 0.0234(19) -0.0045(18) 0.0096(18) 0.001(2)
N12 0.047(3) 0.033(2) 0.0216(17) 0.0077(15) 0.0022(17) -0.0019(19)
F14 0.075(3) 0.101(4) 0.053(3) 0.032(3) 0.000(2) -0.002(3)
O15 0.0343(19) 0.049(3) 0.050(2) -0.0198(19) 0.0169(17) -0.0112(17)
F 0.066(3) 0.141(6) 0.070(3) 0.051(4) 0.022(3) 0.015(4)
F6 0.113(5) 0.080(4) 0.091(4) -0.016(3) 0.010(4) 0.032(4)
N2 0.038(2) 0.0221(18) 0.0269(18) 0.0015(14) -0.0021(16) -0.0024(16)
F3 0.384(16) 0.102(6) 0.023(2) -0.010(3) 0.004(5) -0.076(8)
C31 0.031(2) 0.068(4) 0.021(2) -0.011(2) 0.0070(18) -0.001(2)
F4 0.114(5) 0.106(5) 0.043(2) 0.022(3) 0.006(3) 0.046(4)
C3 0.026(2) 0.060(4) 0.026(2) -0.018(2) 0.0033(18) -0.006(2)
O5 0.0271(19) 0.0270(19) 0.113(5) -0.022(2) 0.010(2) -0.0053(16)
C30 0.045(3) 0.051(3) 0.028(2) -0.012(2) 0.016(2) -0.002(3)
F7 0.225(9) 0.053(3) 0.060(3) 0.018(3) 0.066(4) 0.023(4)
C32 0.049(3) 0.067(4) 0.0178(19) -0.002(2) 0.005(2) 0.014(3)
F9 0.061(3) 0.126(5) 0.070(3) 0.027(4) 0.006(2) 0.017(4)
C29 0.034(3) 0.071(5) 0.022(2) -0.005(2) 0.0033(19) 0.007(3)
C11 0.077(5) 0.051(4) 0.027(3) -0.005(2) 0.011(3) 0.020(3)
C12 0.041(3) 0.031(2) 0.0233(19) -0.0022(16) -0.0012(18) -0.009(2)
F13 0.193(8) 0.080(4) 0.052(3) -0.004(3) 0.029(4) 0.041(5)
C14 0.060(4) 0.019(2) 0.033(2) 0.0055(17) 0.002(2) 0.000(2)
C24 0.047(3) 0.032(3) 0.051(3) -0.018(2) 0.029(3) -0.016(2)
N17 0.034(2) 0.049(3) 0.0198(16) -0.0003(17) 0.0053(15) 0.0110(19)
C34 0.092(6) 0.118(8) 0.022(3) 0.023(4) 0.015(3) 0.044(6)
C5 0.053(4) 0.049(3) 0.031(3) 0.000(2) 0.002(2) 0.018(3)
C27 0.038(3) 0.062(4) 0.024(2) -0.004(2) -0.003(2) 0.015(3)
C18 0.082(5) 0.033(3) 0.048(3) -0.022(3) 0.035(3) -0.020(3)
C40 0.055(3) 0.022(2) 0.026(2) -0.0008(16) 0.005(2) -0.006(2)
C20 0.040(3) 0.084(5) 0.027(2) -0.023(3) 0.013(2) -0.004(3)
C19 0.049(3) 0.026(2) 0.032(2) 0.0014(18) -0.003(2) -0.010(2)
C13 0.060(4) 0.040(3) 0.019(2) -0.0014(19) 0.010(2) 0.008(3)
C38 0.033(2) 0.051(3) 0.025(2) -0.004(2) 0.0050(18) -0.017(2)
C26 0.034(3) 0.052(3) 0.026(2) 0.002(2) 0.0073(19) -0.001(2)
C17 0.046(3) 0.036(3) 0.026(2) 0.0061(19) 0.008(2) 0.013(2)
C23 0.166(11) 0.031(3) 0.060(5) -0.008(3) 0.070(6) -0.016(5)
C1A 0.100(6) 0.026(3) 0.068(4) -0.014(3) 0.056(4) -0.012(3)
C1B 0.035(3) 0.057(4) 0.033(3) -0.018(2) 0.008(2) -0.001(2)
C15 0.057(4) 0.050(4) 0.042(3) -0.006(3) -0.018(3) -0.002(3)
F1D 0.217(9) 0.114(5) 0.141(6) 0.088(5) 0.152(7) 0.119(6)
C21 0.157(11) 0.064(5) 0.039(4) -0.012(4) 0.025(5) -0.045(6)
C1E 0.080(5) 0.047(3) 0.026(2) -0.003(2) 0.018(3) -0.007(3)
C1F 0.043(3) 0.094(6) 0.039(3) -0.025(4) 0.000(3) -0.018(4)
C43 0.057(4) 0.030(3) 0.034(3) 0.003(2) 0.006(2) -0.016(2)
C42 0.083(5) 0.021(2) 0.051(4) -0.007(2) -0.006(3) -0.001(3)
C33 0.076(5) 0.088(6) 0.039(3) -0.017(4) 0.020(3) -0.037(5)
C1I 0.038(3) 0.071(5) 0.052(4) -0.031(3) 0.013(3) -0.005(3)
C10 0.131(9) 0.062(5) 0.034(3) -0.005(3) 0.027(4) -0.025(5)
C28 0.082(6) 0.086(6) 0.023(2) 0.012(3) 0.014(3) 0.035(5)
C41 0.046(4) 0.151(11) 0.065(6) -0.032(7) 0.001(4) -0.024(6)
C39 0.028(3) 0.106(7) 0.041(3) -0.017(4) 0.001(2) 0.008(3)
F1 0.111(5) 0.179(8) 0.066(4) 0.004(4) 0.044(4) -0.041(6)
C7 0.048(3) 0.036(3) 0.028(2) -0.006(2) 0.000(2) -0.011(2)
C6 0.062(5) 0.099(7) 0.034(3) -0.027(4) 0.011(3) -0.023(4)
N 0.037(2) 0.082(4) 0.031(2) -0.014(3) 0.0018(19) 0.000(3)
C2 0.062(5) 0.083(6) 0.046(4) -0.021(4) 0.026(3) -0.031(4)
C4 0.035(3) 0.058(4) 0.032(3) -0.013(2) 0.013(2) -0.004(3)
C16 0.049(4) 0.088(6) 0.045(3) -0.013(4) 0.019(3) -0.039(4)
C1P 0.042(3) 0.075(5) 0.048(4) -0.032(4) 0.012(3) 0.002(3)
C25 0.031(2) 0.055(3) 0.023(2) -0.012(2) 0.0059(18) -0.001(2)
O2 0.054(2) 0.053(3) 0.0219(15) -0.0037(17) 0.0097(15) 0.014(2)
C35 0.041(3) 0.020(2) 0.072(4) -0.019(2) 0.021(3) -0.009(2)
C37 0.056(4) 0.099(6) 0.0135(19) 0.002(3) 0.005(2) 0.019(4)
C36 0.040(3) 0.059(4) 0.0176(18) -0.0069(19) 0.0059(18) 0.008(2)
C45 0.034(3) 0.077(5) 0.040(3) -0.006(3) -0.001(2) 0.026(3)
O7 0.100(6) 0.109(7) 0.088(5) 0.009(5) -0.020(5) 0.026(5)
C9 0.086(6) 0.029(3) 0.053(4) 0.006(3) 0.005(4) 0.009(3)
C22 0.049(3) 0.031(3) 0.043(3) -0.010(2) -0.020(3) 0.013(2)
C1 0.057(4) 0.026(2) 0.035(3) -0.0011(19) -0.014(2) 0.006(2)
C8 0.073(5) 0.032(3) 0.038(3) 0.014(2) 0.001(3) -0.016(3)
N18 0.039(2) 0.0245(18) 0.0260(17) -0.0028(15) -0.0009(15) 0.0015(18)
C47 0.100(7) 0.100(7) 0.028(3) 0.016(4) 0.015(4) 0.051(6)
C46 0.113(8) 0.096(7) 0.039(4) -0.011(4) 0.015(4) -0.043(6)
C48 0.110(9) 0.079(7) 0.056(5) 0.003(5) -0.012(5) 0.028(6)
C49 0.081(8) 0.179(17) 0.094(9) -0.016(10) -0.018(7) 0.010(9)
C44 0.055(4) 0.011(2) 0.139(8) -0.010(3) 0.052(5) -0.007(2)
C55 0.036(3) 0.091(6) 0.047(3) -0.026(4) 0.011(3) -0.003(3)
C50 0.089(6) 0.022(3) 0.110(7) 0.009(3) 0.064(6) 0.004(3)
C56 0.067(4) 0.050(4) 0.036(3) -0.005(3) 0.021(3) -0.011(3)
C51 0.047(4) 0.038(4) 0.199(14) 0.020(6) 0.037(6) -0.008(3)
C53 0.100(8) 0.066(6) 0.185(14) 0.059(8) 0.096(9) 0.030(6)
C52 0.058(6) 0.089(9) 0.30(3) 0.078(13) 0.068(11) -0.007(6)
C54 0.090(10) 0.130(13) 0.31(3) 0.137(17) 0.098(14) 0.006(9)

loop_
_atom_type_symbol
_atom_type_description
_atom_type_scat_dispersion_real
_atom_type_scat_dispersion_imag
_atom_type_scat_source
C C -0.0010 0.0005 'International Tables Vol C Tables 4.2.6.8 and 6.1.1.4'
H H 0.0000 0.0000 'International Tables Vol C Tables 4.2.6.8 and 6.1.1.4'
As As 0.2047 0.7853 'International Tables Vol C Tables 4.2.6.8 and 6.1.1.4'
Co Co 0.1672 0.3619 'International Tables Vol C Tables 4.2.6.8 and 6.1.1.4'
F F 0.0000 0.0032 'International Tables Vol C Tables 4.2.6.8 and 6.1.1.4'
N N -0.0015 0.0010 'International Tables Vol C Tables 4.2.6.8 and 6.1.1.4'
O O -0.0012 0.0019 'International Tables Vol C Tables 4.2.6.8 and 6.1.1.4'

loop_
_geom_angle_atom_site_label_1
_geom_angle_atom_site_label_2
_geom_angle_atom_site_label_3
_geom_angle
_geom_angle_site_symmetry_1
_geom_angle_site_symmetry_3
_geom_angle_publ_flag
O5 Co1 O15 82.9(2) . . ?
O5 Co1 N6 169.2(2) . . ?
O15 Co1 N6 87.88(16) . . ?
O5 Co1 N18 87.8(2) . . ?
O15 Co1 N18 169.11(17) . . ?
N6 Co1 N18 101.94(17) . . ?
O5 Co1 N2 85.82(19) . . ?
O15 Co1 N2 100.04(17) . . ?
N6 Co1 N2 90.20(18) . . ?
N18 Co1 N2 84.78(17) . . ?
O5 Co1 N12 99.76(18) . . ?
O15 Co1 N12 85.86(18) . . ?
N6 Co1 N12 85.20(19) . . ?
N18 Co1 N12 90.24(17) . . ?
N2 Co1 N12 172.40(17) . . ?
F1 As F13 94.8(4) . . ?
F1 As F4 92.0(4) . . ?
F13 As F4 89.9(3) . . ?
F1 As F6 90.7(4) . . ?
F13 As F6 174.5(4) . . ?
F4 As F6 89.5(3) . . ?
F1 As F9 91.1(3) . . ?
F13 As F9 88.9(4) . . ?
F4 As F9 176.8(3) . . ?
F6 As F9 91.4(3) . . ?
F1 As F 177.2(4) . . ?
F13 As F 87.0(4) . . ?
F4 As F 90.1(3) . . ?
F6 As F 87.6(4) . . ?
F9 As F 86.8(3) . . ?
O2 Co3 O9 88.06(18) . . ?
O2 Co3 N 85.3(2) . . ?
O9 Co3 N 98.1(2) . . ?
O2 Co3 N11 172.1(2) . . ?
O9 Co3 N11 85.27(19) . . ?
N Co3 N11 91.4(3) . . ?
O2 Co3 N17 87.06(18) . . ?
O9 Co3 N17 172.4(2) . . ?
N Co3 N17 87.3(2) . . ?
N11 Co3 N17 100.00(19) . . ?
O2 Co3 N10 96.2(2) . . ?
O9 Co3 N10 84.13(18) . . ?
N Co3 N10 177.31(19) . . ?
N11 Co3 N10 87.3(2) . . ?
N17 Co3 N10 90.60(19) . . ?
F2 As4 F3 90.9(5) . . ?
F2 As4 F14 88.9(3) . . ?
F3 As4 F14 177.6(4) . . ?
F2 As4 F7 90.6(3) . . ?
F3 As4 F7 91.2(4) . . ?
F14 As4 F7 91.2(3) . . ?
F2 As4 F1D 178.4(3) . . ?
F3 As4 F1D 89.3(6) . . ?
F14 As4 F1D 90.8(4) . . ?
F7 As4 F1D 91.0(3) . . ?
F2 As4 F5 90.9(3) . . ?
F3 As4 F5 88.2(3) . . ?
F14 As4 F5 89.4(3) . . ?
F7 As4 F5 178.4(3) . . ?
F1D As4 F5 87.6(3) . . ?
C26 N6 C38 111.7(4) . . ?
C26 N6 Co1 104.7(3) . . ?
C38 N6 Co1 117.6(3) . . ?
C26 N6 H6 107.5 . . ?
C38 N6 H6 107.5 . . ?
Co1 N6 H6 107.5 . . ?
C25 O9 Co3 107.7(4) . . ?
C27 N10 C4 111.9(5) . . ?
C27 N10 Co3 105.1(4) . . ?
C4 N10 Co3 124.4(4) . . ?
C27 N10 H10 104.5 . . ?
C4 N10 H10 104.5 . . ?
Co3 N10 H10 104.5 . . ?
C5 N11 C1E 110.1(6) . . ?
C5 N11 Co3 105.4(4) . . ?
C1E N11 Co3 116.4(4) . . ?
C5 N11 H11 108.2 . . ?
C1E N11 H11 108.2 . . ?
Co3 N11 H11 108.2 . . ?
C17 N12 C14 113.6(5) . . ?
C17 N12 Co1 105.6(3) . . ?
C14 N12 Co1 122.4(4) . . ?
C17 N12 H12 104.5 . . ?
C14 N12 H12 104.5 . . ?
Co1 N12 H12 104.5 . . ?
C24 O15 Co1 110.4(4) . . ?
C1 N2 C19 113.0(4) . . ?
C1 N2 Co1 106.4(3) . . ?
C19 N2 Co1 121.9(4) . . ?
C1 N2 H2 104.6 . . ?
C19 N2 H2 104.6 . . ?
Co1 N2 H2 104.6 . . ?
C29 C31 C3 119.6(5) . . ?
C29 C31 C20 123.8(6) . . ?
C3 C31 C20 116.6(7) . . ?
C1B C3 C31 120.6(5) . . ?
C1B C3 C25 120.7(6) . . ?
C31 C3 C25 118.7(6) . . ?
C35 O5 Co1 110.6(4) . . ?
C13 C30 C4 117.7(5) . . ?
C13 C30 H30A 107.9 . . ?
C4 C30 H30A 107.9 . . ?
C13 C30 H30B 107.9 . . ?
C4 C30 H30B 107.9 . . ?
H30A C30 H30B 107.2 . . ?
C28 C32 C29 120.6(6) . . ?
C28 C32 C36 122.1(5) . . ?
C29 C32 C36 117.3(6) . . ?
C31 C29 C32 121.1(5) . . ?
C31 C29 C37 123.5(6) . . ?
C32 C29 C37 115.5(6) . . ?
C13 C11 H11A 109.5 . . ?
C13 C11 H11B 109.5 . . ?
H11A C11 H11B 109.5 . . ?
C13 C11 H11C 109.5 . . ?
H11A C11 H11C 109.5 . . ?
H11B C11 H11C 109.5 . . ?
N18 C12 C40 110.3(4) . . ?
N18 C12 C15 111.9(5) . . ?
C40 C12 C15 109.4(5) . . ?
N18 C12 H12A 108.4 . . ?
C40 C12 H12A 108.4 . . ?
C15 C12 H12A 108.4 . . ?
N12 C14 C40 110.1(4) . . ?
N12 C14 C9 111.9(6) . . ?
C40 C14 C9 108.0(5) . . ?
N12 C14 C8 107.1(5) . . ?
C40 C14 C8 111.6(6) . . ?
C9 C14 C8 108.2(5) . . ?
O15 C24 C35 118.0(6) . . ?
O15 C24 C18 121.9(6) . . ?
C35 C24 C18 120.1(6) . . ?
C45 N17 C13 110.1(5) . . ?
C45 N17 Co3 104.9(4) . . ?
C13 N17 Co3 117.2(3) . . ?
C45 N17 H17 108.1 . . ?
C13 N17 H17 108.1 . . ?
Co3 N17 H17 108.1 . . ?
C37 C34 C47 120.2(7) . . ?
C37 C34 H34 119.9 . . ?
C47 C34 H34 119.9 . . ?
N11 C5 C27 109.1(5) . . ?
N11 C5 H5A 109.9 . . ?
C27 C5 H5A 109.9 . . ?
N11 C5 H5B 109.9 . . ?
C27 C5 H5B 109.9 . . ?
H5A C5 H5B 108.3 . . ?
C5 C27 N10 110.3(5) . . ?
C5 C27 H27A 109.6 . . ?
N10 C27 H27A 109.6 . . ?
C5 C27 H27B 109.6 . . ?
N10 C27 H27B 109.6 . . ?
H27A C27 H27B 108.1 . . ?
C33 C18 C1A 119.4(8) . . ?
C33 C18 C24 120.7(6) . . ?
C1A C18 C24 119.9(7) . . ?
C12 C40 C14 118.9(4) . . ?
C12 C40 H40A 107.6 . . ?
C14 C40 H40A 107.6 . . ?
C12 C40 H40B 107.6 . . ?
C14 C40 H40B 107.6 . . ?
H40A C40 H40B 107.0 . . ?
C1P C20 C31 121.9(7) . . ?
C1P C20 H20 119.1 . . ?
C31 C20 H20 119.1 . . ?
N2 C19 C7 107.8(4) . . ?
N2 C19 C43 109.2(5) . . ?
C7 C19 C43 111.9(5) . . ?
N2 C19 C42 111.0(5) . . ?
C7 C19 C42 108.1(5) . . ?
C43 C19 C42 109.0(5) . . ?
C30 C13 N17 112.0(5) . . ?
C30 C13 C11 110.1(5) . . ?
N17 C13 C11 109.3(5) . . ?
C30 C13 H13 108.4 . . ?
N17 C13 H13 108.4 . . ?
C11 C13 H13 108.4 . . ?
C43 C38 N6 112.3(5) . . ?
C43 C38 C16 109.3(6) . . ?
N6 C38 C16 110.7(5) . . ?
C43 C38 H38 108.1 . . ?
N6 C38 H38 108.1 . . ?
C16 C38 H38 108.1 . . ?
N6 C26 C17 109.5(4) . . ?
N6 C26 H26A 109.8 . . ?
C17 C26 H26A 109.8 . . ?
N6 C26 H26B 109.8 . . ?
C17 C26 H26B 109.8 . . ?
H26A C26 H26B 108.2 . . ?
N12 C17 C26 109.9(4) . . ?
N12 C17 H17A 109.7 . . ?
C26 C17 H17A 109.7 . . ?
N12 C17 H17B 109.7 . . ?
C26 C17 H17B 109.7 . . ?
H17A C17 H17B 108.2 . . ?
C21 C23 C1A 122.4(7) . . ?
C21 C23 H23 118.8 . . ?
C1A C23 H23 118.8 . . ?
C18 C1A C23 117.2(9) . . ?
C18 C1A C50 119.2(8) . . ?
C23 C1A C50 123.6(8) . . ?
C1I C1B C3 121.3(7) . . ?
C1I C1B H1BA 119.4 . . ?
C3 C1B H1BA 119.4 . . ?
C12 C15 H15A 109.5 . . ?
C12 C15 H15B 109.5 . . ?
H15A C15 H15B 109.5 . . ?
C12 C15 H15C 109.5 . . ?
H15A C15 H15C 109.5 . . ?
H15B C15 H15C 109.5 . . ?
C46 C21 C23 118.9(9) . . ?
C46 C21 H21 120.6 . . ?
C23 C21 H21 120.6 . . ?
N11 C1E C2 113.4(6) . . ?
N11 C1E C10 111.0(6) . . ?
C2 C1E C10 107.4(7) . . ?
N11 C1E H1E 108.3 . . ?
C2 C1E H1E 108.3 . . ?
C10 C1E H1E 108.3 . . ?
N C1F C2 109.6(5) . . ?
N C1F C6 108.3(6) . . ?
C2 C1F C6 112.8(8) . . ?
N C1F C41 109.5(8) . . ?
C2 C1F C41 109.1(8) . . ?
C6 C1F C41 107.3(6) . . ?
C38 C43 C19 119.0(5) . . ?
C38 C43 H43A 107.6 . . ?
C19 C43 H43A 107.6 . . ?
C38 C43 H43B 107.6 . . ?
C19 C43 H43B 107.6 . . ?
H43A C43 H43B 107.0 . . ?
C19 C42 H42A 109.5 . . ?
C19 C42 H42B 109.5 . . ?
H42A C42 H42B 109.5 . . ?
C19 C42 H42C 109.5 . . ?
H42A C42 H42C 109.5 . . ?
H42B C42 H42C 109.5 . . ?
C46 C33 C18 120.6(7) . . ?
C46 C33 H33 119.7 . . ?
C18 C33 H33 119.7 . . ?
C1B C1I C1P 119.2(8) . . ?
C1B C1I H1I 120.4 . . ?
C1P C1I H1I 120.4 . . ?
C1E C10 H10A 109.5 . . ?
C1E C10 H10B 109.5 . . ?
H10A C10 H10B 109.5 . . ?
C1E C10 H10C 109.5 . . ?
H10A C10 H10C 109.5 . . ?
H10B C10 H10C 109.5 . . ?
C47 C28 C32 120.4(7) . . ?
C47 C28 H28 119.8 . . ?
C32 C28 H28 119.8 . . ?
C1F C41 H41A 109.5 . . ?
C1F C41 H41B 109.5 . . ?
H41A C41 H41B 109.5 . . ?
C1F C41 H41C 109.5 . . ?
H41A C41 H41C 109.5 . . ?
H41B C41 H41C 109.5 . . ?
C45 C39 N 109.6(6) . . ?
C45 C39 H39A 109.7 . . ?
N C39 H39A 109.7 . . ?
C45 C39 H39B 109.7 . . ?
N C39 H39B 109.7 . . ?
H39A C39 H39B 108.2 . . ?
C19 C7 H7A 109.5 . . ?
C19 C7 H7B 109.5 . . ?
H7A C7 H7B 109.5 . . ?
C19 C7 H7C 109.5 . . ?
H7A C7 H7C 109.5 . . ?
H7B C7 H7C 109.5 . . ?
C1F C6 H6A 109.5 . . ?
C1F C6 H6B 109.5 . . ?
H6A C6 H6B 109.5 . . ?
C1F C6 H6C 109.5 . . ?
H6A C6 H6C 109.5 . . ?
H6B C6 H6C 109.5 . . ?
C39 N C1F 111.9(6) . . ?
C39 N Co3 105.9(4) . . ?
C1F N Co3 123.4(5) . . ?
C39 N H 104.7 . . ?
C1F N H 104.7 . . ?
Co3 N H 104.7 . . ?
C1E C2 C1F 116.5(6) . . ?
C1E C2 H2A 108.2 . . ?
C1F C2 H2A 108.2 . . ?
C1E C2 H2B 108.2 . . ?
C1F C2 H2B 108.2 . . ?
H2A C2 H2B 107.3 . . ?
N10 C4 C56 109.2(5) . . ?
N10 C4 C30 109.3(5) . . ?
C56 C4 C30 112.1(6) . . ?
N10 C4 C55 110.0(6) . . ?
C56 C4 C55 107.6(6) . . ?
C30 C4 C55 108.6(5) . . ?
C38 C16 H16A 109.5 . . ?
C38 C16 H16B 109.5 . . ?
H16A C16 H16B 109.5 . . ?
C38 C16 H16C 109.5 . . ?
H16A C16 H16C 109.5 . . ?
H16B C16 H16C 109.5 . . ?
C20 C1P C1I 120.4(6) . . ?
C20 C1P H1P 119.8 . . ?
C1I C1P H1P 119.8 . . ?
O9 C25 C36 118.7(5) . . ?
O9 C25 C3 120.2(6) . . ?
C36 C25 C3 121.0(6) . . ?
C36 O2 Co3 107.6(4) . . ?
O5 C35 C24 118.0(6) . . ?
O5 C35 C44 121.1(7) . . ?
C24 C35 C44 121.0(8) . . ?
C34 C37 C29 123.2(6) . . ?
C34 C37 H37 118.4 . . ?
C29 C37 H37 118.4 . . ?
C25 C36 O2 117.6(5) . . ?
C25 C36 C32 122.0(5) . . ?
O2 C36 C32 120.4(6) . . ?
C39 C45 N17 109.3(6) . . ?
C39 C45 H45A 109.8 . . ?
N17 C45 H45A 109.8 . . ?
C39 C45 H45B 109.8 . . ?
N17 C45 H45B 109.8 . . ?
H45A C45 H45B 108.3 . . ?
C14 C9 H9A 109.5 . . ?
C14 C9 H9B 109.5 . . ?
H9A C9 H9B 109.5 . . ?
C14 C9 H9C 109.5 . . ?
H9A C9 H9C 109.5 . . ?
H9B C9 H9C 109.5 . . ?
N18 C22 C1 110.4(5) . . ?
N18 C22 H22A 109.6 . . ?
C1 C22 H22A 109.6 . . ?
N18 C22 H22B 109.6 . . ?
C1 C22 H22B 109.6 . . ?
H22A C22 H22B 108.1 . . ?
N2 C1 C22 108.6(5) . . ?
N2 C1 H1A 110.0 . . ?
C22 C1 H1A 110.0 . . ?
N2 C1 H1B 110.0 . . ?
C22 C1 H1B 110.0 . . ?
H1A C1 H1B 108.4 . . ?
C14 C8 H8A 109.5 . . ?
C14 C8 H8B 109.5 . . ?
H8A C8 H8B 109.5 . . ?
C14 C8 H8C 109.5 . . ?
H8A C8 H8C 109.5 . . ?
H8B C8 H8C 109.5 . . ?
C22 N18 C12 111.9(4) . . ?
C22 N18 Co1 104.7(3) . . ?
C12 N18 Co1 114.7(3) . . ?
C22 N18 H18 108.4 . . ?
C12 N18 H18 108.4 . . ?
Co1 N18 H18 108.4 . . ?
C28 C47 C34 120.1(8) . . ?
C28 C47 H47 119.9 . . ?
C34 C47 H47 119.9 . . ?
C21 C46 C33 121.5(10) . . ?
C21 C46 H46 119.3 . . ?
C33 C46 H46 119.3 . . ?
C49 C48 O7 112.5(12) . . ?
C51 C44 C50 119.3(9) . . ?
C51 C44 C35 121.0(11) . . ?
C50 C44 C35 119.6(8) . . ?
C4 C55 H55A 109.5 . . ?
C4 C55 H55B 109.5 . . ?
H55A C55 H55B 109.5 . . ?
C4 C55 H55C 109.5 . . ?
H55A C55 H55C 109.5 . . ?
H55B C55 H55C 109.5 . . ?
C53 C50 C44 117.0(11) . . ?
C53 C50 C1A 123.0(12) . . ?
C44 C50 C1A 120.0(7) . . ?
C4 C56 H56A 109.5 . . ?
C4 C56 H56B 109.5 . . ?
H56A C56 H56B 109.5 . . ?
C4 C56 H56C 109.5 . . ?
H56A C56 H56C 109.5 . . ?
H56B C56 H56C 109.5 . . ?
C52 C51 C44 120.1(15) . . ?
C52 C51 H51 120.0 . . ?
C44 C51 H51 120.0 . . ?
C54 C53 C50 120.8(15) . . ?
C54 C53 H53 119.6 . . ?
C50 C53 H53 119.6 . . ?
C54 C52 C51 120.5(14) . . ?
C54 C52 H52 119.7 . . ?
C51 C52 H52 119.7 . . ?
C52 C54 C53 122.3(12) . . ?
C52 C54 H54 118.9 . . ?
C53 C54 H54 118.9 . . ?

loop_
_geom_bond_atom_site_label_1
_geom_bond_atom_site_label_2
_geom_bond_distance
_geom_bond_site_symmetry_2
_geom_bond_publ_flag
Co1 O5 2.001(5) . ?
Co1 O15 2.018(5) . ?
Co1 N6 2.089(4) . ?
Co1 N18 2.116(4) . ?
Co1 N2 2.121(4) . ?
Co1 N12 2.124(5) . ?
As F1 1.687(6) . ?
As F13 1.693(6) . ?
As F4 1.711(5) . ?
As F6 1.712(6) . ?
As F9 1.748(5) . ?
As F 1.764(5) . ?
Co3 O2 1.906(4) . ?
Co3 O9 1.909(4) . ?
Co3 N 2.024(6) . ?
Co3 N11 2.029(5) . ?
Co3 N17 2.035(5) . ?
Co3 N10 2.048(5) . ?
As4 F2 1.701(5) . ?
As4 F3 1.710(7) . ?
As4 F14 1.720(6) . ?
As4 F7 1.722(6) . ?
As4 F1D 1.723(6) . ?
As4 F5 1.732(4) . ?
N6 C26 1.489(8) . ?
N6 C38 1.520(7) . ?
N6 H6 0.9800 . ?
O9 C25 1.357(7) . ?
N10 C27 1.505(8) . ?
N10 C4 1.508(9) . ?
N10 H10 0.9800 . ?
N11 C5 1.483(9) . ?
N11 C1E 1.516(9) . ?
N11 H11 0.9800 . ?
N12 C17 1.494(7) . ?
N12 C14 1.523(8) . ?
N12 H12 0.9800 . ?
O15 C24 1.338(7) . ?
N2 C1 1.507(7) . ?
N2 C19 1.526(7) . ?
N2 H2 0.9800 . ?
C31 C29 1.429(10) . ?
C31 C3 1.433(9) . ?
C31 C20 1.435(8) . ?
C3 C1B 1.411(10) . ?
C3 C25 1.460(7) . ?
O5 C35 1.347(10) . ?
C30 C13 1.528(10) . ?
C30 C4 1.540(8) . ?
C30 H30A 0.9700 . ?
C30 H30B 0.9700 . ?
C32 C28 1.413(11) . ?
C32 C29 1.446(8) . ?
C32 C36 1.451(8) . ?
C29 C37 1.448(9) . ?
C11 C13 1.565(8) . ?
C11 H11A 0.9600 . ?
C11 H11B 0.9600 . ?
C11 H11C 0.9600 . ?
C12 N18 1.522(7) . ?
C12 C40 1.527(8) . ?
C12 C15 1.551(8) . ?
C12 H12A 0.9800 . ?
C14 C40 1.545(8) . ?
C14 C9 1.551(9) . ?
C14 C8 1.559(9) . ?
C24 C35 1.400(9) . ?
C24 C18 1.456(10) . ?
N17 C45 1.495(7) . ?
N17 C13 1.532(9) . ?
N17 H17 0.9800 . ?
C34 C37 1.349(13) . ?
C34 C47 1.411(11) . ?
C34 H34 0.9300 . ?
C5 C27 1.498(11) . ?
C5 H5A 0.9700 . ?
C5 H5B 0.9700 . ?
C27 H27A 0.9700 . ?
C27 H27B 0.9700 . ?
C18 C33 1.407(12) . ?
C18 C1A 1.426(9) . ?
C40 H40A 0.9700 . ?
C40 H40B 0.9700 . ?
C20 C1P 1.390(12) . ?
C20 H20 0.9300 . ?
C19 C7 1.541(8) . ?
C19 C43 1.556(9) . ?
C19 C42 1.556(9) . ?
C13 H13 0.9800 . ?
C38 C43 1.515(10) . ?
C38 C16 1.546(8) . ?
C38 H38 0.9800 . ?
C26 C17 1.512(9) . ?
C26 H26A 0.9700 . ?
C26 H26B 0.9700 . ?
C17 H17A 0.9700 . ?
C17 H17B 0.9700 . ?
C23 C21 1.387(17) . ?
C23 C1A 1.430(14) . ?
C23 H23 0.9300 . ?
C1A C50 1.467(15) . ?
C1B C1I 1.391(8) . ?
C1B H1BA 0.9300 . ?
C15 H15A 0.9600 . ?
C15 H15B 0.9600 . ?
C15 H15C 0.9600 . ?
C21 C46 1.371(13) . ?
C21 H21 0.9300 . ?
C1E C2 1.527(13) . ?
C1E C10 1.557(11) . ?
C1E H1E 0.9800 . ?
C1F N 1.531(11) . ?
C1F C2 1.538(13) . ?
C1F C6 1.541(10) . ?
C1F C41 1.574(12) . ?
C43 H43A 0.9700 . ?
C43 H43B 0.9700 . ?
C42 H42A 0.9600 . ?
C42 H42B 0.9600 . ?
C42 H42C 0.9600 . ?
C33 C46 1.395(12) . ?
C33 H33 0.9300 . ?
C1I C1P 1.414(12) . ?
C1I H1I 0.9300 . ?
C10 H10A 0.9600 . ?
C10 H10B 0.9600 . ?
C10 H10C 0.9600 . ?
C28 C47 1.391(10) . ?
C28 H28 0.9300 . ?
C41 H41A 0.9600 . ?
C41 H41B 0.9600 . ?
C41 H41C 0.9600 . ?
C39 C45 1.487(13) . ?
C39 N 1.510(9) . ?
C39 H39A 0.9700 . ?
C39 H39B 0.9700 . ?
C7 H7A 0.9600 . ?
C7 H7B 0.9600 . ?
C7 H7C 0.9600 . ?
C6 H6A 0.9600 . ?
C6 H6B 0.9600 . ?
C6 H6C 0.9600 . ?
N H 0.9800 . ?
C2 H2A 0.9700 . ?
C2 H2B 0.9700 . ?
C4 C56 1.539(9) . ?
C4 C55 1.572(10) . ?
C16 H16A 0.9600 . ?
C16 H16B 0.9600 . ?
C16 H16C 0.9600 . ?
C1P H1P 0.9300 . ?
C25 C36 1.359(9) . ?
O2 C36 1.381(6) . ?
C35 C44 1.443(10) . ?
C37 H37 0.9300 . ?
C45 H45A 0.9700 . ?
C45 H45B 0.9700 . ?
O7 C48 1.469(12) . ?
C9 H9A 0.9600 . ?
C9 H9B 0.9600 . ?
C9 H9C 0.9600 . ?
C22 N18 1.485(7) . ?
C22 C1 1.520(9) . ?
C22 H22A 0.9700 . ?
C22 H22B 0.9700 . ?
C1 H1A 0.9700 . ?
C1 H1B 0.9700 . ?
C8 H8A 0.9600 . ?
C8 H8B 0.9600 . ?
C8 H8C 0.9600 . ?
N18 H18 0.9800 . ?
C47 H47 0.9300 . ?
C46 H46 0.9300 . ?
C48 C49 1.348(18) . ?
C44 C51 1.414(13) . ?
C44 C50 1.425(15) . ?
C55 H55A 0.9600 . ?
C55 H55B 0.9600 . ?
C55 H55C 0.9600 . ?
C50 C53 1.422(12) . ?
C56 H56A 0.9600 . ?
C56 H56B 0.9600 . ?
C56 H56C 0.9600 . ?
C51 C52 1.402(18) . ?
C51 H51 0.9300 . ?
C53 C54 1.38(2) . ?
C53 H53 0.9300 . ?
C52 C54 1.31(3) . ?
C52 H52 0.9300 . ?
C54 H54 0.9300 . ?

loop_
_geom_torsion_atom_site_label_1
_geom_torsion_atom_site_label_2
_geom_torsion_atom_site_label_3
_geom_torsion_atom_site_label_4
_geom_torsion
_geom_torsion_site_symmetry_1
_geom_torsion_site_symmetry_2
_geom_torsion_site_symmetry_3
_geom_torsion_site_symmetry_4
_geom_torsion_publ_flag
C29 C31 C3 C1B -180.0(5) . . . . ?
C20 C31 C3 C1B -0.9(8) . . . . ?
C29 C31 C3 C25 -1.3(8) . . . . ?
C20 C31 C3 C25 177.8(5) . . . . ?
C3 C31 C29 C32 4.4(9) . . . . ?
C20 C31 C29 C32 -174.6(6) . . . . ?
C3 C31 C29 C37 -176.9(6) . . . . ?
C20 C31 C29 C37 4.1(10) . . . . ?
C28 C32 C29 C31 178.7(7) . . . . ?
C36 C32 C29 C31 -2.5(9) . . . . ?
C28 C32 C29 C37 -0.1(10) . . . . ?
C36 C32 C29 C37 178.7(6) . . . . ?
C17 N12 C14 C40 -80.6(6) . . . . ?
Co1 N12 C14 C40 48.0(6) . . . . ?
C17 N12 C14 C9 39.5(6) . . . . ?
Co1 N12 C14 C9 168.2(4) . . . . ?
C17 N12 C14 C8 157.9(5) . . . . ?
Co1 N12 C14 C8 -73.4(5) . . . . ?
Co1 O15 C24 C35 2.3(6) . . . . ?
Co1 O15 C24 C18 -178.6(5) . . . . ?
C1E N11 C5 C27 168.8(5) . . . . ?
Co3 N11 C5 C27 42.5(5) . . . . ?
N11 C5 C27 N10 -54.1(6) . . . . ?
C4 N10 C27 C5 173.3(5) . . . . ?
Co3 N10 C27 C5 35.7(5) . . . . ?
O15 C24 C18 C33 5.1(10) . . . . ?
C35 C24 C18 C33 -175.9(7) . . . . ?
O15 C24 C18 C1A -176.1(6) . . . . ?
C35 C24 C18 C1A 2.9(9) . . . . ?
N18 C12 C40 C14 73.2(6) . . . . ?
C15 C12 C40 C14 -163.3(5) . . . . ?
N12 C14 C40 C12 -61.6(7) . . . . ?
C9 C14 C40 C12 175.9(5) . . . . ?
C8 C14 C40 C12 57.1(6) . . . . ?
C29 C31 C20 C1P 179.8(6) . . . . ?
C3 C31 C20 C1P 0.8(9) . . . . ?
C1 N2 C19 C7 161.5(5) . . . . ?
Co1 N2 C19 C7 -69.7(6) . . . . ?
C1 N2 C19 C43 -76.8(6) . . . . ?
Co1 N2 C19 C43 52.0(5) . . . . ?
C1 N2 C19 C42 43.4(7) . . . . ?
Co1 N2 C19 C42 172.1(4) . . . . ?
C4 C30 C13 N17 67.8(7) . . . . ?
C4 C30 C13 C11 -170.4(6) . . . . ?
C45 N17 C13 C30 -179.9(4) . . . . ?
Co3 N17 C13 C30 -60.1(5) . . . . ?
C45 N17 C13 C11 57.8(6) . . . . ?
Co3 N17 C13 C11 177.5(4) . . . . ?
C26 N6 C38 C43 179.7(4) . . . . ?
Co1 N6 C38 C43 -59.2(5) . . . . ?
C26 N6 C38 C16 57.2(7) . . . . ?
Co1 N6 C38 C16 178.3(5) . . . . ?
C38 N6 C26 C17 173.8(4) . . . . ?
Co1 N6 C26 C17 45.5(4) . . . . ?
C14 N12 C17 C26 172.9(4) . . . . ?
Co1 N12 C17 C26 36.1(5) . . . . ?
N6 C26 C17 N12 -56.9(5) . . . . ?
C33 C18 C1A C23 -1.6(10) . . . . ?
C24 C18 C1A C23 179.6(6) . . . . ?
C33 C18 C1A C50 178.5(7) . . . . ?
C24 C18 C1A C50 -0.3(9) . . . . ?
C21 C23 C1A C18 -0.7(11) . . . . ?
C21 C23 C1A C50 179.3(8) . . . . ?
C31 C3 C1B C1I 0.3(9) . . . . ?
C25 C3 C1B C1I -178.4(6) . . . . ?
C1A C23 C21 C46 3.0(15) . . . . ?
C5 N11 C1E C2 179.8(5) . . . . ?
Co3 N11 C1E C2 -60.4(6) . . . . ?
C5 N11 C1E C10 58.8(8) . . . . ?
Co3 N11 C1E C10 178.6(6) . . . . ?
N6 C38 C43 C19 68.5(6) . . . . ?
C16 C38 C43 C19 -168.2(5) . . . . ?
N2 C19 C43 C38 -62.7(7) . . . . ?
C7 C19 C43 C38 56.5(7) . . . . ?
C42 C19 C43 C38 175.9(5) . . . . ?
C1A C18 C33 C46 1.6(13) . . . . ?
C24 C18 C33 C46 -179.6(9) . . . . ?
C3 C1B C1I C1P 0.4(10) . . . . ?
C29 C32 C28 C47 1.8(14) . . . . ?
C36 C32 C28 C47 -176.9(9) . . . . ?
C45 C39 N C1F 173.4(6) . . . . ?
C45 C39 N Co3 36.4(7) . . . . ?
C2 C1F N C39 -76.6(7) . . . . ?
C6 C1F N C39 159.9(7) . . . . ?
C41 C1F N C39 43.1(8) . . . . ?
C2 C1F N Co3 51.6(7) . . . . ?
C6 C1F N Co3 -71.9(8) . . . . ?
C41 C1F N Co3 171.3(5) . . . . ?
N11 C1E C2 C1F 67.8(8) . . . . ?
C10 C1E C2 C1F -169.2(7) . . . . ?
N C1F C2 C1E -59.7(9) . . . . ?
C6 C1F C2 C1E 61.1(9) . . . . ?
C41 C1F C2 C1E -179.7(7) . . . . ?
C27 N10 C4 C56 159.8(5) . . . . ?
Co3 N10 C4 C56 -72.3(6) . . . . ?
C27 N10 C4 C30 -77.3(6) . . . . ?
Co3 N10 C4 C30 50.6(6) . . . . ?
C27 N10 C4 C55 41.9(6) . . . . ?
Co3 N10 C4 C55 169.8(4) . . . . ?
C13 C30 C4 N10 -60.0(7) . . . . ?
C13 C30 C4 C56 61.3(8) . . . . ?
C13 C30 C4 C55 180.0(6) . . . . ?
C31 C20 C1P C1I -0.1(10) . . . . ?
C1B C1I C1P C20 -0.6(10) . . . . ?
Co3 O9 C25 C36 -5.7(6) . . . . ?
Co3 O9 C25 C3 171.7(4) . . . . ?
C1B C3 C25 O9 -2.6(8) . . . . ?
C31 C3 C25 O9 178.7(5) . . . . ?
C1B C3 C25 C36 174.8(5) . . . . ?
C31 C3 C25 C36 -3.9(8) . . . . ?
Co1 O5 C35 C24 3.0(6) . . . . ?
Co1 O5 C35 C44 -175.6(4) . . . . ?
O15 C24 C35 O5 -3.7(8) . . . . ?
C18 C24 C35 O5 177.2(5) . . . . ?
O15 C24 C35 C44 174.9(5) . . . . ?
C18 C24 C35 C44 -4.2(8) . . . . ?
C47 C34 C37 C29 3.8(16) . . . . ?
C31 C29 C37 C34 178.5(9) . . . . ?
C32 C29 C37 C34 -2.8(12) . . . . ?
O9 C25 C36 O2 2.5(8) . . . . ?
C3 C25 C36 O2 -174.9(5) . . . . ?
O9 C25 C36 C32 -176.6(6) . . . . ?
C3 C25 C36 C32 5.9(9) . . . . ?
Co3 O2 C36 C25 2.1(6) . . . . ?
Co3 O2 C36 C32 -178.7(5) . . . . ?
C28 C32 C36 C25 176.0(7) . . . . ?
C29 C32 C36 C25 -2.7(9) . . . . ?
C28 C32 C36 O2 -3.1(11) . . . . ?
C29 C32 C36 O2 178.1(6) . . . . ?
N C39 C45 N17 -54.2(7) . . . . ?
C13 N17 C45 C39 169.4(5) . . . . ?
Co3 N17 C45 C39 42.4(6) . . . . ?
C19 N2 C1 C22 173.9(5) . . . . ?
Co1 N2 C1 C22 37.6(6) . . . . ?
N18 C22 C1 N2 -57.1(7) . . . . ?
C1 C22 N18 C12 169.4(5) . . . . ?
C1 C22 N18 Co1 44.5(6) . . . . ?
C40 C12 N18 C22 176.0(4) . . . . ?
C15 C12 N18 C22 53.9(6) . . . . ?
C40 C12 N18 Co1 -64.9(5) . . . . ?
C15 C12 N18 Co1 173.0(4) . . . . ?
C32 C28 C47 C34 -0.9(17) . . . . ?
C37 C34 C47 C28 -1.9(18) . . . . ?
C23 C21 C46 C33 -3.0(17) . . . . ?
C18 C33 C46 C21 0.7(17) . . . . ?
O5 C35 C44 C51 4.1(9) . . . . ?
C24 C35 C44 C51 -174.5(6) . . . . ?
O5 C35 C44 C50 -178.6(5) . . . . ?
C24 C35 C44 C50 2.8(8) . . . . ?
C51 C44 C50 C53 -2.5(11) . . . . ?
C35 C44 C50 C53 -179.9(7) . . . . ?
C51 C44 C50 C1A 177.2(7) . . . . ?
C35 C44 C50 C1A -0.2(9) . . . . ?
C18 C1A C50 C53 178.6(8) . . . . ?
C23 C1A C50 C53 -1.3(12) . . . . ?
C18 C1A C50 C44 -1.0(10) . . . . ?
C23 C1A C50 C44 179.1(6) . . . . ?
C50 C44 C51 C52 2.0(13) . . . . ?
C35 C44 C51 C52 179.3(9) . . . . ?
C44 C50 C53 C54 2.1(16) . . . . ?
C1A C50 C53 C54 -177.5(12) . . . . ?
C44 C51 C52 C54 -1(2) . . . . ?
C51 C52 C54 C53 1(3) . . . . ?
C50 C53 C54 C52 -1(3) . . . . ?
